data_7133600
loop_
_publ_author_name
'Evans, Matthew J.'
'Parr, Joseph M.'
'Nguyen, Dat T.'
'Jones, Cameron'

_publ_section_title
;
 An isolable stannaimine and its cycloaddition/metathesis reactions with
 carbon dioxide.
;
_journal_issue 75
_journal_name_full 'Chemical communications (Cambridge, England)'
_journal_page_first 10350
_journal_page_last 10353
_journal_paper_doi 10.1039/d4cc04006f
_journal_volume 60
_journal_year 2024
_chemical_formula_sum 'C60 H89 N3 O Si2 Sn'
_chemical_formula_weight 1043.21
_space_group_crystal_system monoclinic
_space_group_IT_number 14
_space_group_name_Hall '-P 2yn'
_space_group_name_H-M_alt 'P 1 21/n 1'
_atom_sites_solution_hydrogens geom
_atom_sites_solution_primary fmap
_audit_creation_method SHELXL-2018/3
_audit_update_record
;
2024-08-06 deposited with the CCDC.	2024-08-26 downloaded from the CCDC.
;
_cell_angle_alpha 90
_cell_angle_beta 96.796(2)
_cell_angle_gamma 90
_cell_formula_units_Z 4
_cell_length_a 12.7009(2)
_cell_length_b 21.8593(4)
_cell_length_c 19.9906(4)
_cell_measurement_reflns_used 33235
_cell_measurement_temperature 123.0(2)
_cell_measurement_theta_max 32.0660
_cell_measurement_theta_min 3.4180
_cell_volume 5511.05(17)
_computing_cell_refinement 'CrysAlisPro 1.171.43.95a (Rigaku OD, 2023)'
_computing_data_collection 'CrysAlisPro 1.171.43.95a (Rigaku OD, 2023)'
_computing_data_reduction 'CrysAlisPro 1.171.43.95a (Rigaku OD, 2023)'
_computing_structure_refinement 'SHELXL-2018/3 (Sheldrick, 2018)'
_computing_structure_solution 'SHELXT 2014/4 (Sheldrick, 2014)'
_diffrn_ambient_temperature 123(2)
_diffrn_detector_area_resol_mean 10.0000
_diffrn_measured_fraction_theta_full 0.997
_diffrn_measured_fraction_theta_max 0.854
_diffrn_measurement_device_type 'XtaLAB Synergy, Dualflex, HyPix'
_diffrn_measurement_method 'w\ scans'
_diffrn_radiation_type MoK\a
_diffrn_radiation_wavelength 0.71073
_diffrn_reflns_av_R_equivalents 0.0666
_diffrn_reflns_av_unetI/netI 0.0620
_diffrn_reflns_Laue_measured_fraction_full 0.997
_diffrn_reflns_Laue_measured_fraction_max 0.854
_diffrn_reflns_limit_h_max 18
_diffrn_reflns_limit_h_min -17
_diffrn_reflns_limit_k_max 30
_diffrn_reflns_limit_k_min -30
_diffrn_reflns_limit_l_max 29
_diffrn_reflns_limit_l_min -25
_diffrn_reflns_number 76316
_diffrn_reflns_point_group_measured_fraction_full 0.997
_diffrn_reflns_point_group_measured_fraction_max 0.854
_diffrn_reflns_theta_full 25.242
_diffrn_reflns_theta_max 32.333
_diffrn_reflns_theta_min 3.362
_diffrn_source 'micro-focus sealed X-ray tube'
_exptl_absorpt_coefficient_mu 0.549
_exptl_absorpt_correction_T_max 1.00000
_exptl_absorpt_correction_T_min 0.42137
_exptl_absorpt_correction_type multi-scan
_exptl_absorpt_process_details
;
CrysAlisPro 1.171.43.95a (Rigaku Oxford Diffraction, 2023)
Empirical absorption correction using spherical harmonics,
implemented in SCALE3 ABSPACK scaling algorithm.
;
_exptl_crystal_colour 'dark red'
_exptl_crystal_density_diffrn 1.257
_exptl_crystal_description plate
_exptl_crystal_F_000 2224
_exptl_crystal_size_max 0.400
_exptl_crystal_size_mid 0.300
_exptl_crystal_size_min 0.300
_refine_diff_density_max 0.914
_refine_diff_density_min -0.553
_refine_diff_density_rms 0.083
_refine_ls_extinction_method none
_refine_ls_goodness_of_fit_ref 1.035
_refine_ls_hydrogen_treatment constr
_refine_ls_matrix_type full
_refine_ls_number_parameters 608
_refine_ls_number_reflns 16800
_refine_ls_number_restraints 0
_refine_ls_restrained_S_all 1.035
_refine_ls_R_factor_all 0.0643
_refine_ls_R_factor_gt 0.0393
_refine_ls_shift/su_max 0.001
_refine_ls_shift/su_mean 0.000
_refine_ls_structure_factor_coef Fsqd
_refine_ls_weighting_details 'w=1/[\s^2^(Fo^2^)+(0.0348P)^2^+1.3632P] where P=(Fo^2^+2Fc^2^)/3'
_refine_ls_weighting_scheme calc
_refine_ls_wR_factor_gt 0.0827
_refine_ls_wR_factor_ref 0.0905
_reflns_Friedel_coverage 0.000
_reflns_number_gt 12391
_reflns_number_total 16800
_reflns_threshold_expression 'I > 2\s(I)'
_cod_data_source_file d4cc04006f2.cif
_cod_data_source_block cj1687
_cod_depositor_comments 'Adding full bibliography for 7133593--7133605.cif.'
_cod_original_sg_symbol_H-M 'P 21/n'
_cod_database_code 7133600
_shelx_shelxl_version_number 2018/3
_shelx_space_group_comment
;
The symmetry employed for this shelxl refinement is uniquely defined
by the following loop, which should always be used as a source of
symmetry information in preference to the above space-group names.
They are only intended as comments.
;
_shelx_estimated_absorpt_t_min 0.810
_shelx_estimated_absorpt_t_max 0.853

loop_
_space_group_symop_operation_xyz
'x, y, z'
'-x+1/2, y+1/2, -z+1/2'
'-x, -y, -z'
'x-1/2, -y-1/2, z-1/2'

loop_
_atom_site_label
_atom_site_type_symbol
_atom_site_fract_x
_atom_site_fract_y
_atom_site_fract_z
_atom_site_U_iso_or_equiv
_atom_site_adp_type
_atom_site_occupancy
_atom_site_site_symmetry_order
_atom_site_calc_flag
_atom_site_refinement_flags_posn
_atom_site_refinement_flags_adp
_atom_site_refinement_flags_occupancy
_atom_site_disorder_assembly
_atom_site_disorder_group
Sn1 Sn 0.42217(2) 0.43530(2) 0.19302(2) 0.01746(4) Uani 1 1 d . . . . .
Si1 Si 0.42199(4) 0.53250(3) 0.30836(3) 0.02035(11) Uani 1 1 d . . . . .
Si2 Si 0.20651(4) 0.48077(3) 0.23974(3) 0.02053(11) Uani 1 1 d . . . . .
O1 O 0.31177(10) 0.49278(7) 0.29423(6) 0.0240(3) Uani 1 1 d . . . . .
N1 N 0.51358(12) 0.36879(7) 0.17264(7) 0.0180(3) Uani 1 1 d . . . . .
N2 N 0.49358(12) 0.50618(7) 0.24572(7) 0.0178(3) Uani 1 1 d . . . . .
N3 N 0.26195(12) 0.44815(7) 0.17305(8) 0.0199(3) Uani 1 1 d . . . . .
C1 C 0.47629(14) 0.31659(8) 0.13701(9) 0.0173(3) Uani 1 1 d . . . . .
C2 C 0.49968(14) 0.30859(9) 0.06957(9) 0.0185(4) Uani 1 1 d . . . . .
C3 C 0.47084(14) 0.25449(9) 0.03597(9) 0.0205(4) Uani 1 1 d . . . . .
H3 H 0.487795 0.249547 -0.008736 0.025 Uiso 1 1 calc R U . . .
C4 C 0.41835(15) 0.20722(9) 0.06461(9) 0.0205(4) Uani 1 1 d . . . . .
C5 C 0.39585(15) 0.21535(9) 0.13062(9) 0.0209(4) Uani 1 1 d . . . . .
H5 H 0.360339 0.183563 0.151361 0.025 Uiso 1 1 calc R U . . .
C6 C 0.42336(14) 0.26813(9) 0.16719(9) 0.0185(4) Uani 1 1 d . . . . .
C7 C 0.55924(14) 0.35821(9) 0.03664(9) 0.0188(4) Uani 1 1 d . . . . .
H7 H 0.529826 0.398424 0.049409 0.023 Uiso 1 1 calc R U . . .
C8 C 0.67670(14) 0.35731(9) 0.06426(10) 0.0228(4) Uani 1 1 d . . . . .
H8A H 0.683878 0.362565 0.113779 0.027 Uiso 1 1 calc R U . . .
H8B H 0.707372 0.317112 0.054499 0.027 Uiso 1 1 calc R U . . .
C9 C 0.73833(15) 0.40790(10) 0.03329(10) 0.0261(4) Uani 1 1 d . . . . .
H9A H 0.711771 0.448276 0.046230 0.031 Uiso 1 1 calc R U . . .
H9B H 0.814277 0.405055 0.051126 0.031 Uiso 1 1 calc R U . . .
C10 C 0.72659(17) 0.40273(10) -0.04282(10) 0.0280(4) Uani 1 1 d . . . . .
H10A H 0.757183 0.363467 -0.055913 0.034 Uiso 1 1 calc R U . . .
H10B H 0.765945 0.436384 -0.061798 0.034 Uiso 1 1 calc R U . . .
C11 C 0.61041(17) 0.40590(11) -0.07120(10) 0.0291(5) Uani 1 1 d . . . . .
H11A H 0.603632 0.401074 -0.120767 0.035 Uiso 1 1 calc R U . . .
H11B H 0.581238 0.446391 -0.061016 0.035 Uiso 1 1 calc R U . . .
C12 C 0.54695(17) 0.35526(10) -0.04052(9) 0.0271(4) Uani 1 1 d . . . . .
H12A H 0.471006 0.359369 -0.057935 0.033 Uiso 1 1 calc R U . . .
H12B H 0.571556 0.314851 -0.054767 0.033 Uiso 1 1 calc R U . . .
C13 C 0.38216(16) 0.15132(9) 0.02357(10) 0.0235(4) Uani 1 1 d . . . . .
H13 H 0.417082 0.153072 -0.018673 0.028 Uiso 1 1 calc R U . . .
C14 C 0.26252(18) 0.15305(10) 0.00235(12) 0.0342(5) Uani 1 1 d . . . . .
H14A H 0.225083 0.152743 0.043066 0.041 Uiso 1 1 calc R U . . .
H14B H 0.243939 0.191503 -0.022434 0.041 Uiso 1 1 calc R U . . .
C15 C 0.2255(2) 0.09868(12) -0.04224(14) 0.0449(6) Uani 1 1 d . . . . .
H15A H 0.147300 0.100043 -0.052519 0.054 Uiso 1 1 calc R U . . .
H15B H 0.256330 0.101676 -0.085334 0.054 Uiso 1 1 calc R U . . .
C16 C 0.25743(19) 0.03890(11) -0.00885(13) 0.0381(5) Uani 1 1 d . . . . .
H16A H 0.236737 0.004924 -0.040431 0.046 Uiso 1 1 calc R U . . .
H16B H 0.219513 0.033501 0.031261 0.046 Uiso 1 1 calc R U . . .
C17 C 0.37645(19) 0.03649(10) 0.01241(12) 0.0352(5) Uani 1 1 d . . . . .
H17A H 0.414119 0.036896 -0.028205 0.042 Uiso 1 1 calc R U . . .
H17B H 0.394424 -0.002164 0.036949 0.042 Uiso 1 1 calc R U . . .
C18 C 0.41374(19) 0.09064(10) 0.05755(12) 0.0335(5) Uani 1 1 d . . . . .
H18A H 0.382237 0.087664 0.100429 0.040 Uiso 1 1 calc R U . . .
H18B H 0.491821 0.089016 0.068194 0.040 Uiso 1 1 calc R U . . .
C19 C 0.39842(14) 0.27458(9) 0.23942(9) 0.0188(4) Uani 1 1 d . . . . .
H19 H 0.374528 0.317707 0.244789 0.023 Uiso 1 1 calc R U . . .
C20 C 0.30957(15) 0.23320(9) 0.25828(9) 0.0232(4) Uani 1 1 d . . . . .
H20A H 0.330335 0.189875 0.253784 0.028 Uiso 1 1 calc R U . . .
H20B H 0.244586 0.240561 0.226799 0.028 Uiso 1 1 calc R U . . .
C21 C 0.28615(17) 0.24507(10) 0.33047(10) 0.0282(4) Uani 1 1 d . . . . .
H21A H 0.259216 0.287307 0.333994 0.034 Uiso 1 1 calc R U . . .
H21B H 0.230425 0.216501 0.341791 0.034 Uiso 1 1 calc R U . . .
C22 C 0.38550(19) 0.23661(11) 0.38034(10) 0.0328(5) Uani 1 1 d . . . . .
H22A H 0.408047 0.193257 0.380412 0.039 Uiso 1 1 calc R U . . .
H22B H 0.369531 0.247055 0.426264 0.039 Uiso 1 1 calc R U . . .
C23 C 0.47511(18) 0.27726(12) 0.36161(10) 0.0344(5) Uani 1 1 d . . . . .
H23A H 0.539919 0.269325 0.393044 0.041 Uiso 1 1 calc R U . . .
H23B H 0.455358 0.320723 0.366361 0.041 Uiso 1 1 calc R U . . .
C24 C 0.49834(16) 0.26556(10) 0.28951(9) 0.0269(4) Uani 1 1 d . . . . .
H24A H 0.524803 0.223247 0.285778 0.032 Uiso 1 1 calc R U . . .
H24B H 0.554363 0.293981 0.278303 0.032 Uiso 1 1 calc R U . . .
C25 C 0.60889(14) 0.51733(9) 0.24335(9) 0.0191(4) Uani 1 1 d . . . . .
C26 C 0.63496(15) 0.51624(9) 0.17010(9) 0.0209(4) Uani 1 1 d . . . . .
H26A H 0.615859 0.475857 0.149759 0.025 Uiso 1 1 calc R U . . .
H26B H 0.592628 0.547833 0.143555 0.025 Uiso 1 1 calc R U . . .
C27 C 0.63962(16) 0.58070(10) 0.27243(10) 0.0251(4) Uani 1 1 d . . . . .
H27A H 0.623070 0.583028 0.319526 0.030 Uiso 1 1 calc R U . . .
H27B H 0.597545 0.612456 0.245976 0.030 Uiso 1 1 calc R U . . .
C28 C 0.67673(15) 0.46852(10) 0.28359(10) 0.0250(4) Uani 1 1 d . . . . .
H28A H 0.661404 0.468891 0.331011 0.030 Uiso 1 1 calc R U . . .
H28B H 0.658227 0.427563 0.264586 0.030 Uiso 1 1 calc R U . . .
C29 C 0.75360(15) 0.52840(10) 0.16764(10) 0.0254(4) Uani 1 1 d . . . . .
H29 H 0.768940 0.527328 0.119725 0.030 Uiso 1 1 calc R U . . .
C30 C 0.75850(17) 0.59303(11) 0.27056(11) 0.0320(5) Uani 1 1 d . . . . .
H30 H 0.777074 0.634183 0.290406 0.038 Uiso 1 1 calc R U . . .
C31 C 0.79536(16) 0.48074(11) 0.28113(11) 0.0319(5) Uani 1 1 d . . . . .
H31 H 0.838254 0.448613 0.307513 0.038 Uiso 1 1 calc R U . . .
C32 C 0.78262(17) 0.59153(11) 0.19754(11) 0.0310(5) Uani 1 1 d . . . . .
H32A H 0.858874 0.599736 0.195667 0.037 Uiso 1 1 calc R U . . .
H32B H 0.741082 0.623520 0.171131 0.037 Uiso 1 1 calc R U . . .
C33 C 0.81856(16) 0.47921(11) 0.20747(11) 0.0312(5) Uani 1 1 d . . . . .
H33A H 0.895034 0.486445 0.205323 0.037 Uiso 1 1 calc R U . . .
H33B H 0.800145 0.438511 0.187728 0.037 Uiso 1 1 calc R U . . .
C34 C 0.82376(17) 0.54375(13) 0.31129(11) 0.0381(6) Uani 1 1 d . . . . .
H34A H 0.900322 0.551711 0.310445 0.046 Uiso 1 1 calc R U . . .
H34B H 0.808765 0.544913 0.358758 0.046 Uiso 1 1 calc R U . . .
C35 C 0.38919(17) 0.61504(10) 0.30171(11) 0.0310(5) Uani 1 1 d . . . . .
H35A H 0.360728 0.624742 0.255210 0.046 Uiso 1 1 calc R U . . .
H35B H 0.453398 0.639216 0.314524 0.046 Uiso 1 1 calc R U . . .
H35C H 0.336112 0.624814 0.331893 0.046 Uiso 1 1 calc R U . . .
C36 C 0.48159(16) 0.51231(11) 0.39458(9) 0.0290(5) Uani 1 1 d . . . . .
H36A H 0.432368 0.523204 0.426901 0.044 Uiso 1 1 calc R U . . .
H36B H 0.548167 0.534803 0.405429 0.044 Uiso 1 1 calc R U . . .
H36C H 0.495758 0.468252 0.397046 0.044 Uiso 1 1 calc R U . . .
C37 C 0.13851(17) 0.55467(10) 0.21830(11) 0.0285(4) Uani 1 1 d . . . . .
H37A H 0.125131 0.575613 0.259815 0.043 Uiso 1 1 calc R U . . .
H37B H 0.070997 0.546976 0.190463 0.043 Uiso 1 1 calc R U . . .
H37C H 0.183536 0.580409 0.193329 0.043 Uiso 1 1 calc R U . . .
C38 C 0.11797(16) 0.42986(10) 0.28242(10) 0.0287(4) Uani 1 1 d . . . . .
H38A H 0.155638 0.391941 0.296180 0.043 Uiso 1 1 calc R U . . .
H38B H 0.054594 0.420230 0.251325 0.043 Uiso 1 1 calc R U . . .
H38C H 0.097033 0.450584 0.322266 0.043 Uiso 1 1 calc R U . . .
C39 C 0.20420(14) 0.41608(9) 0.11424(9) 0.0185(4) Uani 1 1 d . . . . .
C40 C 0.09675(14) 0.44746(9) 0.09289(9) 0.0197(4) Uani 1 1 d . . . . .
H40A H 0.053104 0.446328 0.130754 0.024 Uiso 1 1 calc R U . . .
H40B H 0.108668 0.490842 0.081725 0.024 Uiso 1 1 calc R U . . .
C41 C 0.18308(15) 0.34886(9) 0.13045(9) 0.0220(4) Uani 1 1 d . . . . .
H41A H 0.140183 0.346754 0.168632 0.026 Uiso 1 1 calc R U . . .
H41B H 0.251304 0.327850 0.144083 0.026 Uiso 1 1 calc R U . . .
C42 C 0.26898(14) 0.41809(9) 0.05422(9) 0.0198(4) Uani 1 1 d . . . . .
H42A H 0.338307 0.397936 0.066778 0.024 Uiso 1 1 calc R U . . .
H42B H 0.282485 0.461220 0.042746 0.024 Uiso 1 1 calc R U . . .
C43 C 0.03759(14) 0.41514(9) 0.03152(9) 0.0216(4) Uani 1 1 d . . . . .
H43 H -0.031797 0.436089 0.018466 0.026 Uiso 1 1 calc R U . . .
C44 C 0.12404(16) 0.31620(9) 0.06909(10) 0.0256(4) Uani 1 1 d . . . . .
H44 H 0.111436 0.272513 0.080671 0.031 Uiso 1 1 calc R U . . .
C45 C 0.21031(15) 0.38586(10) -0.00743(9) 0.0238(4) Uani 1 1 d . . . . .
H45 H 0.254264 0.387664 -0.045713 0.029 Uiso 1 1 calc R U . . .
C46 C 0.10424(16) 0.41780(10) -0.02759(10) 0.0261(4) Uani 1 1 d . . . . .
H46A H 0.065938 0.397302 -0.067439 0.031 Uiso 1 1 calc R U . . .
H46B H 0.116548 0.460946 -0.039547 0.031 Uiso 1 1 calc R U . . .
C47 C 0.01746(15) 0.34826(10) 0.04928(10) 0.0263(4) Uani 1 1 d . . . . .
H47A H -0.021771 0.327329 0.010054 0.032 Uiso 1 1 calc R U . . .
H47B H -0.026043 0.346425 0.087189 0.032 Uiso 1 1 calc R U . . .
C48 C 0.19114(17) 0.31906(10) 0.01040(10) 0.0285(4) Uani 1 1 d . . . . .
H48A H 0.259870 0.298302 0.023148 0.034 Uiso 1 1 calc R U . . .
H48B H 0.153951 0.297702 -0.029230 0.034 Uiso 1 1 calc R U . . .
C49 C 0.8688(2) 0.30096(13) 0.21701(13) 0.0462(6) Uani 1 1 d . . . . .
H49 H 0.866608 0.318599 0.173435 0.055 Uiso 1 1 calc R U . . .
C50 C 0.9613(2) 0.27438(13) 0.24651(15) 0.0509(7) Uani 1 1 d . . . . .
H50 H 1.022449 0.273604 0.223396 0.061 Uiso 1 1 calc R U . . .
C51 C 0.9643(2) 0.24902(14) 0.30961(15) 0.0530(7) Uani 1 1 d . . . . .
H51 H 1.027674 0.230617 0.330283 0.064 Uiso 1 1 calc R U . . .
C52 C 0.8755(2) 0.25026(14) 0.34282(13) 0.0477(7) Uani 1 1 d . . . . .
H52 H 0.877637 0.232577 0.386366 0.057 Uiso 1 1 calc R U . . .
C53 C 0.78394(19) 0.27698(13) 0.31321(11) 0.0420(6) Uani 1 1 d . . . . .
H53 H 0.722940 0.278062 0.336482 0.050 Uiso 1 1 calc R U . . .
C54 C 0.7801(2) 0.30222(12) 0.24990(12) 0.0410(6) Uani 1 1 d . . . . .
H54 H 0.716530 0.320364 0.229162 0.049 Uiso 1 1 calc R U . . .
C55 C 0.3898(3) 0.36712(16) 0.49294(17) 0.0640(9) Uani 1 1 d . . . . .
H55 H 0.451158 0.381561 0.474914 0.077 Uiso 1 1 calc R U . . .
C56 C 0.4023(3) 0.33214(17) 0.54927(19) 0.0729(11) Uani 1 1 d . . . . .
H56 H 0.470880 0.321119 0.569896 0.087 Uiso 1 1 calc R U . . .
C57 C 0.3099(5) 0.31245(15) 0.57654(17) 0.0810(13) Uani 1 1 d . . . . .
H57 H 0.314679 0.288147 0.616188 0.097 Uiso 1 1 calc R U . . .
C58 C 0.2142(3) 0.32950(19) 0.5441(3) 0.0841(14) Uani 1 1 d . . . . .
H58 H 0.150790 0.317588 0.561447 0.101 Uiso 1 1 calc R U . . .
C59 C 0.2090(3) 0.36297(18) 0.4878(3) 0.0848(13) Uani 1 1 d . . . . .
H59 H 0.141463 0.373689 0.465173 0.102 Uiso 1 1 calc R U . . .
C60 C 0.2962(4) 0.38173(15) 0.46247(18) 0.0722(10) Uani 1 1 d . . . . .
H60 H 0.290380 0.405603 0.422486 0.087 Uiso 1 1 calc R U . . .

loop_
_atom_site_aniso_label
_atom_site_aniso_U_11
_atom_site_aniso_U_22
_atom_site_aniso_U_33
_atom_site_aniso_U_23
_atom_site_aniso_U_13
_atom_site_aniso_U_12
Sn1 0.01258(6) 0.01758(7) 0.02188(7) -0.00311(5) 0.00060(4) -0.00058(5)
Si1 0.0154(2) 0.0234(3) 0.0221(2) -0.0053(2) 0.00160(18) 0.0006(2)
Si2 0.0132(2) 0.0239(3) 0.0247(3) -0.0029(2) 0.00301(18) -0.0001(2)
O1 0.0159(6) 0.0320(8) 0.0243(7) -0.0044(6) 0.0027(5) -0.0026(6)
N1 0.0139(7) 0.0167(8) 0.0231(7) -0.0023(6) 0.0006(5) 0.0006(6)
N2 0.0145(7) 0.0189(8) 0.0201(7) -0.0040(6) 0.0022(5) -0.0013(6)
N3 0.0117(7) 0.0239(9) 0.0238(8) -0.0036(6) 0.0016(5) -0.0005(6)
C1 0.0135(8) 0.0159(9) 0.0217(9) -0.0009(7) -0.0009(6) 0.0011(7)
C2 0.0142(8) 0.0187(9) 0.0222(9) 0.0009(7) 0.0004(6) -0.0009(7)
C3 0.0182(9) 0.0226(10) 0.0207(9) -0.0028(7) 0.0020(6) -0.0001(7)
C4 0.0178(9) 0.0171(9) 0.0266(9) -0.0030(7) 0.0020(7) 0.0001(7)
C5 0.0194(9) 0.0165(9) 0.0265(9) 0.0017(7) 0.0018(7) -0.0018(7)
C6 0.0145(8) 0.0189(9) 0.0216(9) 0.0012(7) 0.0002(6) 0.0017(7)
C7 0.0168(9) 0.0181(9) 0.0215(9) 0.0004(7) 0.0026(6) -0.0012(7)
C8 0.0155(9) 0.0239(10) 0.0290(10) 0.0043(8) 0.0022(7) 0.0012(7)
C9 0.0159(9) 0.0301(11) 0.0327(10) 0.0024(9) 0.0040(7) -0.0024(8)
C10 0.0277(11) 0.0250(11) 0.0340(11) -0.0014(9) 0.0141(8) -0.0025(9)
C11 0.0340(12) 0.0329(12) 0.0208(9) 0.0032(8) 0.0041(8) -0.0089(9)
C12 0.0289(11) 0.0303(12) 0.0218(9) 0.0003(8) 0.0015(7) -0.0099(9)
C13 0.0238(10) 0.0190(10) 0.0280(10) -0.0051(8) 0.0046(7) -0.0040(8)
C14 0.0278(11) 0.0239(12) 0.0478(13) -0.0131(9) -0.0078(9) 0.0031(9)
C15 0.0323(13) 0.0330(14) 0.0649(16) -0.0222(12) -0.0136(11) 0.0009(11)
C16 0.0313(12) 0.0282(12) 0.0562(15) -0.0169(11) 0.0113(10) -0.0111(10)
C17 0.0367(13) 0.0213(11) 0.0478(13) -0.0081(10) 0.0053(10) -0.0011(9)
C18 0.0344(12) 0.0227(11) 0.0417(12) -0.0043(9) -0.0023(9) -0.0011(9)
C19 0.0174(9) 0.0184(9) 0.0202(8) 0.0007(7) 0.0004(6) -0.0009(7)
C20 0.0219(9) 0.0233(10) 0.0239(9) 0.0030(8) 0.0004(7) -0.0035(8)
C21 0.0297(11) 0.0301(12) 0.0256(10) 0.0041(8) 0.0065(8) -0.0029(9)
C22 0.0400(13) 0.0360(13) 0.0222(10) 0.0055(9) 0.0027(8) -0.0043(10)
C23 0.0324(12) 0.0465(14) 0.0225(10) 0.0040(9) -0.0041(8) -0.0054(10)
C24 0.0207(10) 0.0330(12) 0.0258(10) 0.0043(8) -0.0024(7) -0.0017(8)
C25 0.0138(8) 0.0216(10) 0.0218(9) -0.0021(7) 0.0021(6) -0.0037(7)
C26 0.0186(9) 0.0230(10) 0.0210(9) -0.0012(7) 0.0015(7) -0.0029(8)
C27 0.0239(10) 0.0261(11) 0.0261(10) -0.0076(8) 0.0062(7) -0.0069(8)
C28 0.0183(9) 0.0322(12) 0.0242(9) 0.0035(8) 0.0009(7) 0.0009(8)
C29 0.0214(10) 0.0303(11) 0.0256(10) -0.0047(8) 0.0077(7) -0.0081(8)
C30 0.0258(11) 0.0380(13) 0.0327(11) -0.0120(9) 0.0055(8) -0.0161(10)
C31 0.0151(9) 0.0456(14) 0.0344(11) 0.0061(10) 0.0002(8) 0.0020(9)
C32 0.0273(11) 0.0323(12) 0.0351(11) -0.0056(9) 0.0102(8) -0.0140(9)
C33 0.0157(9) 0.0388(13) 0.0399(12) -0.0033(10) 0.0061(8) -0.0014(9)
C34 0.0186(10) 0.0624(17) 0.0321(11) -0.0054(11) -0.0022(8) -0.0127(10)
C35 0.0248(11) 0.0286(12) 0.0389(12) -0.0107(9) 0.0013(8) 0.0027(9)
C36 0.0227(10) 0.0411(13) 0.0235(10) -0.0040(9) 0.0035(7) -0.0029(9)
C37 0.0224(10) 0.0287(12) 0.0347(11) -0.0063(9) 0.0041(8) 0.0026(8)
C38 0.0200(10) 0.0348(12) 0.0317(10) -0.0010(9) 0.0051(8) -0.0046(9)
C39 0.0128(8) 0.0194(9) 0.0226(9) -0.0006(7) -0.0007(6) -0.0009(7)
C40 0.0141(8) 0.0213(10) 0.0235(9) 0.0030(7) 0.0020(6) 0.0001(7)
C41 0.0183(9) 0.0210(10) 0.0255(9) 0.0037(7) -0.0027(7) -0.0018(7)
C42 0.0144(8) 0.0214(10) 0.0236(9) -0.0007(7) 0.0024(6) 0.0011(7)
C43 0.0124(8) 0.0270(10) 0.0242(9) 0.0029(8) -0.0024(6) 0.0012(7)
C44 0.0233(10) 0.0188(10) 0.0324(10) -0.0001(8) -0.0063(8) -0.0040(8)
C45 0.0188(9) 0.0300(11) 0.0220(9) -0.0017(8) 0.0005(7) 0.0026(8)
C46 0.0210(10) 0.0323(11) 0.0240(9) 0.0033(8) -0.0011(7) 0.0018(8)
C47 0.0179(9) 0.0284(11) 0.0308(10) 0.0011(8) -0.0046(7) -0.0053(8)
C48 0.0249(10) 0.0262(11) 0.0319(10) -0.0082(8) -0.0063(8) 0.0033(8)
C49 0.0463(15) 0.0481(16) 0.0462(14) 0.0182(12) 0.0132(11) 0.0073(13)
C50 0.0355(14) 0.0475(16) 0.0728(19) 0.0120(14) 0.0197(13) 0.0031(12)
C51 0.0279(13) 0.0627(19) 0.0664(18) 0.0172(15) -0.0028(12) 0.0109(13)
C52 0.0355(13) 0.0678(19) 0.0373(13) 0.0135(12) -0.0059(10) 0.0036(13)
C53 0.0281(12) 0.0630(18) 0.0342(12) 0.0043(11) 0.0004(9) 0.0065(12)
C54 0.0342(13) 0.0480(15) 0.0399(13) 0.0107(11) 0.0006(10) 0.0119(11)
C55 0.071(2) 0.064(2) 0.062(2) -0.0312(17) 0.0299(17) -0.0277(18)
C56 0.058(2) 0.072(2) 0.081(2) -0.045(2) -0.0253(18) 0.0158(18)
C57 0.158(5) 0.0352(18) 0.0505(18) -0.0090(14) 0.015(2) -0.018(2)
C58 0.070(3) 0.060(2) 0.131(4) -0.037(2) 0.051(3) -0.036(2)
C59 0.060(2) 0.055(2) 0.134(4) -0.035(2) -0.012(2) 0.0162(19)
C60 0.100(3) 0.0430(19) 0.070(2) -0.0122(15) -0.007(2) -0.003(2)

loop_
_atom_type_symbol
_atom_type_description
_atom_type_scat_dispersion_real
_atom_type_scat_dispersion_imag
_atom_type_scat_source
C C 0.0033 0.0016 'International Tables Vol C Tables 4.2.6.8 and 6.1.1.4'
H H 0.0000 0.0000 'International Tables Vol C Tables 4.2.6.8 and 6.1.1.4'
N N 0.0061 0.0033 'International Tables Vol C Tables 4.2.6.8 and 6.1.1.4'
O O 0.0106 0.0060 'International Tables Vol C Tables 4.2.6.8 and 6.1.1.4'
Si Si 0.0817 0.0704 'International Tables Vol C Tables 4.2.6.8 and 6.1.1.4'
Sn Sn -0.6537 1.4246 'International Tables Vol C Tables 4.2.6.8 and 6.1.1.4'

loop_
_geom_angle_atom_site_label_1
_geom_angle_atom_site_label_2
_geom_angle_atom_site_label_3
_geom_angle
_geom_angle_site_symmetry_1
_geom_angle_site_symmetry_3
_geom_angle_publ_flag
N1 Sn1 N2 116.19(6) . . ?
N1 Sn1 N3 132.08(6) . . ?
N2 Sn1 N3 111.72(6) . . ?
O1 Si1 N2 102.11(7) . . ?
O1 Si1 C36 106.27(9) . . ?
N2 Si1 C36 113.72(9) . . ?
O1 Si1 C35 108.82(9) . . ?
N2 Si1 C35 113.87(9) . . ?
C36 Si1 C35 111.25(10) . . ?
O1 Si2 N3 101.71(7) . . ?
O1 Si2 C37 109.49(9) . . ?
N3 Si2 C37 113.60(9) . . ?
O1 Si2 C38 106.27(8) . . ?
N3 Si2 C38 115.44(9) . . ?
C37 Si2 C38 109.66(10) . . ?
Si2 O1 Si1 143.95(9) . . ?
C1 N1 Sn1 123.06(12) . . ?
C25 N2 Si1 124.81(12) . . ?
C25 N2 Sn1 119.30(11) . . ?
Si1 N2 Sn1 112.90(8) . . ?
C39 N3 Si2 126.53(12) . . ?
C39 N3 Sn1 118.43(11) . . ?
Si2 N3 Sn1 113.05(8) . . ?
N1 C1 C2 119.09(16) . . ?
N1 C1 C6 122.61(16) . . ?
C2 C1 C6 118.07(16) . . ?
C3 C2 C1 119.33(17) . . ?
C3 C2 C7 121.07(16) . . ?
C1 C2 C7 119.56(16) . . ?
C2 C3 C4 123.12(17) . . ?
C2 C3 H3 118.4 . . ?
C4 C3 H3 118.4 . . ?
C3 C4 C5 117.21(17) . . ?
C3 C4 C13 120.48(17) . . ?
C5 C4 C13 122.22(17) . . ?
C6 C5 C4 122.51(17) . . ?
C6 C5 H5 118.7 . . ?
C4 C5 H5 118.7 . . ?
C5 C6 C1 119.76(16) . . ?
C5 C6 C19 120.62(17) . . ?
C1 C6 C19 119.62(16) . . ?
C2 C7 C8 110.47(15) . . ?
C2 C7 C12 114.20(15) . . ?
C8 C7 C12 109.99(15) . . ?
C2 C7 H7 107.3 . . ?
C8 C7 H7 107.3 . . ?
C12 C7 H7 107.3 . . ?
C9 C8 C7 111.68(16) . . ?
C9 C8 H8A 109.3 . . ?
C7 C8 H8A 109.3 . . ?
C9 C8 H8B 109.3 . . ?
C7 C8 H8B 109.3 . . ?
H8A C8 H8B 107.9 . . ?
C10 C9 C8 111.01(17) . . ?
C10 C9 H9A 109.4 . . ?
C8 C9 H9A 109.4 . . ?
C10 C9 H9B 109.4 . . ?
C8 C9 H9B 109.4 . . ?
H9A C9 H9B 108.0 . . ?
C9 C10 C11 110.34(16) . . ?
C9 C10 H10A 109.6 . . ?
C11 C10 H10A 109.6 . . ?
C9 C10 H10B 109.6 . . ?
C11 C10 H10B 109.6 . . ?
H10A C10 H10B 108.1 . . ?
C10 C11 C12 110.48(17) . . ?
C10 C11 H11A 109.6 . . ?
C12 C11 H11A 109.6 . . ?
C10 C11 H11B 109.6 . . ?
C12 C11 H11B 109.6 . . ?
H11A C11 H11B 108.1 . . ?
C7 C12 C11 112.02(16) . . ?
C7 C12 H12A 109.2 . . ?
C11 C12 H12A 109.2 . . ?
C7 C12 H12B 109.2 . . ?
C11 C12 H12B 109.2 . . ?
H12A C12 H12B 107.9 . . ?
C4 C13 C18 114.50(17) . . ?
C4 C13 C14 111.02(16) . . ?
C18 C13 C14 110.24(18) . . ?
C4 C13 H13 106.9 . . ?
C18 C13 H13 106.9 . . ?
C14 C13 H13 106.9 . . ?
C15 C14 C13 111.75(18) . . ?
C15 C14 H14A 109.3 . . ?
C13 C14 H14A 109.3 . . ?
C15 C14 H14B 109.3 . . ?
C13 C14 H14B 109.3 . . ?
H14A C14 H14B 107.9 . . ?
C16 C15 C14 111.7(2) . . ?
C16 C15 H15A 109.3 . . ?
C14 C15 H15A 109.3 . . ?
C16 C15 H15B 109.3 . . ?
C14 C15 H15B 109.3 . . ?
H15A C15 H15B 107.9 . . ?
C15 C16 C17 111.2(2) . . ?
C15 C16 H16A 109.4 . . ?
C17 C16 H16A 109.4 . . ?
C15 C16 H16B 109.4 . . ?
C17 C16 H16B 109.4 . . ?
H16A C16 H16B 108.0 . . ?
C16 C17 C18 111.46(19) . . ?
C16 C17 H17A 109.3 . . ?
C18 C17 H17A 109.3 . . ?
C16 C17 H17B 109.3 . . ?
C18 C17 H17B 109.3 . . ?
H17A C17 H17B 108.0 . . ?
C13 C18 C17 111.36(18) . . ?
C13 C18 H18A 109.4 . . ?
C17 C18 H18A 109.4 . . ?
C13 C18 H18B 109.4 . . ?
C17 C18 H18B 109.4 . . ?
H18A C18 H18B 108.0 . . ?
C6 C19 C20 114.97(15) . . ?
C6 C19 C24 111.03(15) . . ?
C20 C19 C24 109.95(15) . . ?
C6 C19 H19 106.8 . . ?
C20 C19 H19 106.8 . . ?
C24 C19 H19 106.8 . . ?
C19 C20 C21 111.35(16) . . ?
C19 C20 H20A 109.4 . . ?
C21 C20 H20A 109.4 . . ?
C19 C20 H20B 109.4 . . ?
C21 C20 H20B 109.4 . . ?
H20A C20 H20B 108.0 . . ?
C22 C21 C20 110.99(17) . . ?
C22 C21 H21A 109.4 . . ?
C20 C21 H21A 109.4 . . ?
C22 C21 H21B 109.4 . . ?
C20 C21 H21B 109.4 . . ?
H21A C21 H21B 108.0 . . ?
C21 C22 C23 110.66(17) . . ?
C21 C22 H22A 109.5 . . ?
C23 C22 H22A 109.5 . . ?
C21 C22 H22B 109.5 . . ?
C23 C22 H22B 109.5 . . ?
H22A C22 H22B 108.1 . . ?
C22 C23 C24 111.56(18) . . ?
C22 C23 H23A 109.3 . . ?
C24 C23 H23A 109.3 . . ?
C22 C23 H23B 109.3 . . ?
C24 C23 H23B 109.3 . . ?
H23A C23 H23B 108.0 . . ?
C23 C24 C19 110.95(17) . . ?
C23 C24 H24A 109.4 . . ?
C19 C24 H24A 109.4 . . ?
C23 C24 H24B 109.4 . . ?
C19 C24 H24B 109.4 . . ?
H24A C24 H24B 108.0 . . ?
N2 C25 C27 110.01(15) . . ?
N2 C25 C28 111.20(15) . . ?
C27 C25 C28 109.05(16) . . ?
N2 C25 C26 110.52(14) . . ?
C27 C25 C26 107.50(15) . . ?
C28 C25 C26 108.46(15) . . ?
C29 C26 C25 110.49(15) . . ?
C29 C26 H26A 109.6 . . ?
C25 C26 H26A 109.6 . . ?
C29 C26 H26B 109.6 . . ?
C25 C26 H26B 109.6 . . ?
H26A C26 H26B 108.1 . . ?
C25 C27 C30 110.81(17) . . ?
C25 C27 H27A 109.5 . . ?
C30 C27 H27A 109.5 . . ?
C25 C27 H27B 109.5 . . ?
C30 C27 H27B 109.5 . . ?
H27A C27 H27B 108.1 . . ?
C31 C28 C25 110.70(17) . . ?
C31 C28 H28A 109.5 . . ?
C25 C28 H28A 109.5 . . ?
C31 C28 H28B 109.5 . . ?
C25 C28 H28B 109.5 . . ?
H28A C28 H28B 108.1 . . ?
C33 C29 C32 109.99(18) . . ?
C33 C29 C26 109.52(16) . . ?
C32 C29 C26 109.57(17) . . ?
C33 C29 H29 109.2 . . ?
C32 C29 H29 109.2 . . ?
C26 C29 H29 109.2 . . ?
C32 C30 C34 109.61(19) . . ?
C32 C30 C27 109.14(17) . . ?
C34 C30 C27 109.54(18) . . ?
C32 C30 H30 109.5 . . ?
C34 C30 H30 109.5 . . ?
C27 C30 H30 109.5 . . ?
C34 C31 C33 109.54(19) . . ?
C34 C31 C28 109.28(18) . . ?
C33 C31 C28 109.09(16) . . ?
C34 C31 H31 109.6 . . ?
C33 C31 H31 109.6 . . ?
C28 C31 H31 109.6 . . ?
C30 C32 C29 109.04(17) . . ?
C30 C32 H32A 109.9 . . ?
C29 C32 H32A 109.9 . . ?
C30 C32 H32B 109.9 . . ?
C29 C32 H32B 109.9 . . ?
H32A C32 H32B 108.3 . . ?
C29 C33 C31 109.43(17) . . ?
C29 C33 H33A 109.8 . . ?
C31 C33 H33A 109.8 . . ?
C29 C33 H33B 109.8 . . ?
C31 C33 H33B 109.8 . . ?
H33A C33 H33B 108.2 . . ?
C31 C34 C30 109.63(17) . . ?
C31 C34 H34A 109.7 . . ?
C30 C34 H34A 109.7 . . ?
C31 C34 H34B 109.7 . . ?
C30 C34 H34B 109.7 . . ?
H34A C34 H34B 108.2 . . ?
Si1 C35 H35A 109.5 . . ?
Si1 C35 H35B 109.5 . . ?
H35A C35 H35B 109.5 . . ?
Si1 C35 H35C 109.5 . . ?
H35A C35 H35C 109.5 . . ?
H35B C35 H35C 109.5 . . ?
Si1 C36 H36A 109.5 . . ?
Si1 C36 H36B 109.5 . . ?
H36A C36 H36B 109.5 . . ?
Si1 C36 H36C 109.5 . . ?
H36A C36 H36C 109.5 . . ?
H36B C36 H36C 109.5 . . ?
Si2 C37 H37A 109.5 . . ?
Si2 C37 H37B 109.5 . . ?
H37A C37 H37B 109.5 . . ?
Si2 C37 H37C 109.5 . . ?
H37A C37 H37C 109.5 . . ?
H37B C37 H37C 109.5 . . ?
Si2 C38 H38A 109.5 . . ?
Si2 C38 H38B 109.5 . . ?
H38A C38 H38B 109.5 . . ?
Si2 C38 H38C 109.5 . . ?
H38A C38 H38C 109.5 . . ?
H38B C38 H38C 109.5 . . ?
N3 C39 C42 110.19(14) . . ?
N3 C39 C41 111.52(15) . . ?
C42 C39 C41 108.41(15) . . ?
N3 C39 C40 110.30(15) . . ?
C42 C39 C40 108.06(14) . . ?
C41 C39 C40 108.25(15) . . ?
C43 C40 C39 110.51(15) . . ?
C43 C40 H40A 109.5 . . ?
C39 C40 H40A 109.5 . . ?
C43 C40 H40B 109.5 . . ?
C39 C40 H40B 109.5 . . ?
H40A C40 H40B 108.1 . . ?
C39 C41 C44 110.94(15) . . ?
C39 C41 H41A 109.5 . . ?
C44 C41 H41A 109.5 . . ?
C39 C41 H41B 109.5 . . ?
C44 C41 H41B 109.5 . . ?
H41A C41 H41B 108.0 . . ?
C39 C42 C45 111.14(15) . . ?
C39 C42 H42A 109.4 . . ?
C45 C42 H42A 109.4 . . ?
C39 C42 H42B 109.4 . . ?
C45 C42 H42B 109.4 . . ?
H42A C42 H42B 108.0 . . ?
C47 C43 C40 109.48(15) . . ?
C47 C43 C46 109.69(17) . . ?
C40 C43 C46 109.64(15) . . ?
C47 C43 H43 109.3 . . ?
C40 C43 H43 109.3 . . ?
C46 C43 H43 109.3 . . ?
C48 C44 C47 109.75(16) . . ?
C48 C44 C41 109.25(16) . . ?
C47 C44 C41 109.04(16) . . ?
C48 C44 H44 109.6 . . ?
C47 C44 H44 109.6 . . ?
C41 C44 H44 109.6 . . ?
C46 C45 C48 109.75(17) . . ?
C46 C45 C42 109.35(16) . . ?
C48 C45 C42 109.08(16) . . ?
C46 C45 H45 109.6 . . ?
C48 C45 H45 109.6 . . ?
C42 C45 H45 109.6 . . ?
C45 C46 C43 109.21(15) . . ?
C45 C46 H46A 109.8 . . ?
C43 C46 H46A 109.8 . . ?
C45 C46 H46B 109.8 . . ?
C43 C46 H46B 109.8 . . ?
H46A C46 H46B 108.3 . . ?
C43 C47 C44 109.21(16) . . ?
C43 C47 H47A 109.8 . . ?
C44 C47 H47A 109.8 . . ?
C43 C47 H47B 109.8 . . ?
C44 C47 H47B 109.8 . . ?
H47A C47 H47B 108.3 . . ?
C45 C48 C44 109.63(16) . . ?
C45 C48 H48A 109.7 . . ?
C44 C48 H48A 109.7 . . ?
C45 C48 H48B 109.7 . . ?
C44 C48 H48B 109.7 . . ?
H48A C48 H48B 108.2 . . ?
C54 C49 C50 120.7(2) . . ?
C54 C49 H49 119.7 . . ?
C50 C49 H49 119.7 . . ?
C51 C50 C49 119.5(2) . . ?
C51 C50 H50 120.3 . . ?
C49 C50 H50 120.3 . . ?
C52 C51 C50 120.0(2) . . ?
C52 C51 H51 120.0 . . ?
C50 C51 H51 120.0 . . ?
C53 C52 C51 120.1(2) . . ?
C53 C52 H52 119.9 . . ?
C51 C52 H52 119.9 . . ?
C52 C53 C54 120.2(2) . . ?
C52 C53 H53 119.9 . . ?
C54 C53 H53 119.9 . . ?
C49 C54 C53 119.5(2) . . ?
C49 C54 H54 120.3 . . ?
C53 C54 H54 120.3 . . ?
C60 C55 C56 122.3(3) . . ?
C60 C55 H55 118.9 . . ?
C56 C55 H55 118.9 . . ?
C55 C56 C57 118.1(3) . . ?
C55 C56 H56 121.0 . . ?
C57 C56 H56 121.0 . . ?
C58 C57 C56 117.8(3) . . ?
C58 C57 H57 121.1 . . ?
C56 C57 H57 121.1 . . ?
C59 C58 C57 120.2(4) . . ?
C59 C58 H58 119.9 . . ?
C57 C58 H58 119.9 . . ?
C60 C59 C58 121.7(4) . . ?
C60 C59 H59 119.1 . . ?
C58 C59 H59 119.1 . . ?
C55 C60 C59 119.8(4) . . ?
C55 C60 H60 120.1 . . ?
C59 C60 H60 120.1 . . ?

loop_
_geom_bond_atom_site_label_1
_geom_bond_atom_site_label_2
_geom_bond_distance
_geom_bond_site_symmetry_2
_geom_bond_publ_flag
Sn1 N1 1.9337(15) . ?
Sn1 N2 2.0267(15) . ?
Sn1 N3 2.0462(15) . ?
Si1 O1 1.6431(14) . ?
Si1 N2 1.7307(15) . ?
Si1 C36 1.852(2) . ?
Si1 C35 1.853(2) . ?
Si2 O1 1.6426(14) . ?
Si2 N3 1.7332(16) . ?
Si2 C37 1.858(2) . ?
Si2 C38 1.860(2) . ?
N1 C1 1.398(2) . ?
N2 C25 1.491(2) . ?
N3 C39 1.486(2) . ?
C1 C2 1.425(2) . ?
C1 C6 1.426(3) . ?
C2 C3 1.388(3) . ?
C2 C7 1.517(2) . ?
C3 C4 1.389(3) . ?
C3 H3 0.9500 . ?
C4 C5 1.394(3) . ?
C4 C13 1.513(3) . ?
C5 C6 1.388(3) . ?
C5 H5 0.9500 . ?
C6 C19 1.521(2) . ?
C7 C8 1.528(3) . ?
C7 C12 1.533(2) . ?
C7 H7 1.0000 . ?
C8 C9 1.528(3) . ?
C8 H8A 0.9900 . ?
C8 H8B 0.9900 . ?
C9 C10 1.515(3) . ?
C9 H9A 0.9900 . ?
C9 H9B 0.9900 . ?
C10 C11 1.519(3) . ?
C10 H10A 0.9900 . ?
C10 H10B 0.9900 . ?
C11 C12 1.539(3) . ?
C11 H11A 0.9900 . ?
C11 H11B 0.9900 . ?
C12 H12A 0.9900 . ?
C12 H12B 0.9900 . ?
C13 C18 1.522(3) . ?
C13 C14 1.529(3) . ?
C13 H13 1.0000 . ?
C14 C15 1.526(3) . ?
C14 H14A 0.9900 . ?
C14 H14B 0.9900 . ?
C15 C16 1.501(4) . ?
C15 H15A 0.9900 . ?
C15 H15B 0.9900 . ?
C16 C17 1.522(3) . ?
C16 H16A 0.9900 . ?
C16 H16B 0.9900 . ?
C17 C18 1.529(3) . ?
C17 H17A 0.9900 . ?
C17 H17B 0.9900 . ?
C18 H18A 0.9900 . ?
C18 H18B 0.9900 . ?
C19 C20 1.528(3) . ?
C19 C24 1.533(3) . ?
C19 H19 1.0000 . ?
C20 C21 1.530(3) . ?
C20 H20A 0.9900 . ?
C20 H20B 0.9900 . ?
C21 C22 1.524(3) . ?
C21 H21A 0.9900 . ?
C21 H21B 0.9900 . ?
C22 C23 1.525(3) . ?
C22 H22A 0.9900 . ?
C22 H22B 0.9900 . ?
C23 C24 1.527(3) . ?
C23 H23A 0.9900 . ?
C23 H23B 0.9900 . ?
C24 H24A 0.9900 . ?
C24 H24B 0.9900 . ?
C25 C27 1.535(3) . ?
C25 C28 1.538(3) . ?
C25 C26 1.539(2) . ?
C26 C29 1.537(3) . ?
C26 H26A 0.9900 . ?
C26 H26B 0.9900 . ?
C27 C30 1.539(3) . ?
C27 H27A 0.9900 . ?
C27 H27B 0.9900 . ?
C28 C31 1.537(3) . ?
C28 H28A 0.9900 . ?
C28 H28B 0.9900 . ?
C29 C33 1.522(3) . ?
C29 C32 1.531(3) . ?
C29 H29 1.0000 . ?
C30 C32 1.527(3) . ?
C30 C34 1.533(4) . ?
C30 H30 1.0000 . ?
C31 C34 1.530(3) . ?
C31 C33 1.536(3) . ?
C31 H31 1.0000 . ?
C32 H32A 0.9900 . ?
C32 H32B 0.9900 . ?
C33 H33A 0.9900 . ?
C33 H33B 0.9900 . ?
C34 H34A 0.9900 . ?
C34 H34B 0.9900 . ?
C35 H35A 0.9800 . ?
C35 H35B 0.9800 . ?
C35 H35C 0.9800 . ?
C36 H36A 0.9800 . ?
C36 H36B 0.9800 . ?
C36 H36C 0.9800 . ?
C37 H37A 0.9800 . ?
C37 H37B 0.9800 . ?
C37 H37C 0.9800 . ?
C38 H38A 0.9800 . ?
C38 H38B 0.9800 . ?
C38 H38C 0.9800 . ?
C39 C42 1.534(2) . ?
C39 C41 1.535(3) . ?
C39 C40 1.542(2) . ?
C40 C43 1.533(3) . ?
C40 H40A 0.9900 . ?
C40 H40B 0.9900 . ?
C41 C44 1.536(3) . ?
C41 H41A 0.9900 . ?
C41 H41B 0.9900 . ?
C42 C45 1.534(3) . ?
C42 H42A 0.9900 . ?
C42 H42B 0.9900 . ?
C43 C47 1.533(3) . ?
C43 C46 1.534(3) . ?
C43 H43 1.0000 . ?
C44 C48 1.531(3) . ?
C44 C47 1.534(3) . ?
C44 H44 1.0000 . ?
C45 C46 1.528(3) . ?
C45 C48 1.529(3) . ?
C45 H45 1.0000 . ?
C46 H46A 0.9900 . ?
C46 H46B 0.9900 . ?
C47 H47A 0.9900 . ?
C47 H47B 0.9900 . ?
C48 H48A 0.9900 . ?
C48 H48B 0.9900 . ?
C49 C54 1.370(3) . ?
C49 C50 1.378(4) . ?
C49 H49 0.9500 . ?
C50 C51 1.374(4) . ?
C50 H50 0.9500 . ?
C51 C52 1.374(4) . ?
C51 H51 0.9500 . ?
C52 C53 1.372(3) . ?
C52 H52 0.9500 . ?
C53 C54 1.376(3) . ?
C53 H53 0.9500 . ?
C54 H54 0.9500 . ?
C55 C60 1.310(5) . ?
C55 C56 1.355(5) . ?
C55 H55 0.9500 . ?
C56 C57 1.418(6) . ?
C56 H56 0.9500 . ?
C57 C58 1.361(6) . ?
C57 H57 0.9500 . ?
C58 C59 1.337(6) . ?
C58 H58 0.9500 . ?
C59 C60 1.336(6) . ?
C59 H59 0.9500 . ?
C60 H60 0.9500 . ?

loop_
_geom_torsion_atom_site_label_1
_geom_torsion_atom_site_label_2
_geom_torsion_atom_site_label_3
_geom_torsion_atom_site_label_4
_geom_torsion
_geom_torsion_site_symmetry_1
_geom_torsion_site_symmetry_2
_geom_torsion_site_symmetry_3
_geom_torsion_site_symmetry_4
_geom_torsion_publ_flag
N3 Si2 O1 Si1 66.49(17) . . . . ?
C37 Si2 O1 Si1 -53.98(18) . . . . ?
C38 Si2 O1 Si1 -172.34(15) . . . . ?
N2 Si1 O1 Si2 -64.64(17) . . . . ?
C36 Si1 O1 Si2 175.94(15) . . . . ?
C35 Si1 O1 Si2 56.05(18) . . . . ?
O1 Si1 N2 C25 -166.70(14) . . . . ?
C36 Si1 N2 C25 -52.66(18) . . . . ?
C35 Si1 N2 C25 76.19(17) . . . . ?
O1 Si1 N2 Sn1 -6.54(10) . . . . ?
C36 Si1 N2 Sn1 107.50(10) . . . . ?
C35 Si1 N2 Sn1 -123.65(10) . . . . ?
O1 Si2 N3 C39 166.85(15) . . . . ?
C37 Si2 N3 C39 -75.61(17) . . . . ?
C38 Si2 N3 C39 52.30(18) . . . . ?
O1 Si2 N3 Sn1 3.28(10) . . . . ?
C37 Si2 N3 Sn1 120.83(10) . . . . ?
C38 Si2 N3 Sn1 -111.27(10) . . . . ?
Sn1 N1 C1 C2 107.80(16) . . . . ?
Sn1 N1 C1 C6 -77.8(2) . . . . ?
N1 C1 C2 C3 174.48(16) . . . . ?
C6 C1 C2 C3 -0.2(3) . . . . ?
N1 C1 C2 C7 -3.2(2) . . . . ?
C6 C1 C2 C7 -177.91(16) . . . . ?
C1 C2 C3 C4 0.9(3) . . . . ?
C7 C2 C3 C4 178.53(17) . . . . ?
C2 C3 C4 C5 -0.9(3) . . . . ?
C2 C3 C4 C13 175.59(17) . . . . ?
C3 C4 C5 C6 0.3(3) . . . . ?
C13 C4 C5 C6 -176.11(18) . . . . ?
C4 C5 C6 C1 0.3(3) . . . . ?
C4 C5 C6 C19 -179.20(17) . . . . ?
N1 C1 C6 C5 -174.82(16) . . . . ?
C2 C1 C6 C5 -0.3(3) . . . . ?
N1 C1 C6 C19 4.7(3) . . . . ?
C2 C1 C6 C19 179.14(15) . . . . ?
C3 C2 C7 C8 -102.5(2) . . . . ?
C1 C2 C7 C8 75.1(2) . . . . ?
C3 C2 C7 C12 22.1(3) . . . . ?
C1 C2 C7 C12 -160.26(17) . . . . ?
C2 C7 C8 C9 -178.55(16) . . . . ?
C12 C7 C8 C9 54.5(2) . . . . ?
C7 C8 C9 C10 -57.2(2) . . . . ?
C8 C9 C10 C11 58.1(2) . . . . ?
C9 C10 C11 C12 -57.3(2) . . . . ?
C2 C7 C12 C11 -179.03(17) . . . . ?
C8 C7 C12 C11 -54.2(2) . . . . ?
C10 C11 C12 C7 56.1(2) . . . . ?
C3 C4 C13 C18 130.3(2) . . . . ?
C5 C4 C13 C18 -53.3(3) . . . . ?
C3 C4 C13 C14 -104.0(2) . . . . ?
C5 C4 C13 C14 72.3(2) . . . . ?
C4 C13 C14 C15 177.0(2) . . . . ?
C18 C13 C14 C15 -55.0(3) . . . . ?
C13 C14 C15 C16 55.5(3) . . . . ?
C14 C15 C16 C17 -55.0(3) . . . . ?
C15 C16 C17 C18 55.2(3) . . . . ?
C4 C13 C18 C17 -178.77(18) . . . . ?
C14 C13 C18 C17 55.2(2) . . . . ?
C16 C17 C18 C13 -55.7(3) . . . . ?
C5 C6 C19 C20 -21.8(2) . . . . ?
C1 C6 C19 C20 158.72(17) . . . . ?
C5 C6 C19 C24 103.8(2) . . . . ?
C1 C6 C19 C24 -75.7(2) . . . . ?
C6 C19 C20 C21 -177.10(16) . . . . ?
C24 C19 C20 C21 56.7(2) . . . . ?
C19 C20 C21 C22 -56.8(2) . . . . ?
C20 C21 C22 C23 55.6(2) . . . . ?
C21 C22 C23 C24 -55.8(3) . . . . ?
C22 C23 C24 C19 56.4(2) . . . . ?
C6 C19 C24 C23 175.30(17) . . . . ?
C20 C19 C24 C23 -56.3(2) . . . . ?
Si1 N2 C25 C27 -34.3(2) . . . . ?
Sn1 N2 C25 C27 166.75(12) . . . . ?
Si1 N2 C25 C28 86.67(18) . . . . ?
Sn1 N2 C25 C28 -72.32(17) . . . . ?
Si1 N2 C25 C26 -152.81(13) . . . . ?
Sn1 N2 C25 C26 48.20(19) . . . . ?
N2 C25 C26 C29 179.41(16) . . . . ?
C27 C25 C26 C29 59.3(2) . . . . ?
C28 C25 C26 C29 -58.4(2) . . . . ?
N2 C25 C27 C30 179.88(16) . . . . ?
C28 C25 C27 C30 57.7(2) . . . . ?
C26 C25 C27 C30 -59.7(2) . . . . ?
N2 C25 C28 C31 -179.65(16) . . . . ?
C27 C25 C28 C31 -58.2(2) . . . . ?
C26 C25 C28 C31 58.6(2) . . . . ?
C25 C26 C29 C33 60.2(2) . . . . ?
C25 C26 C29 C32 -60.6(2) . . . . ?
C25 C27 C30 C32 61.1(2) . . . . ?
C25 C27 C30 C34 -58.9(2) . . . . ?
C25 C28 C31 C34 59.8(2) . . . . ?
C25 C28 C31 C33 -59.9(2) . . . . ?
C34 C30 C32 C29 60.0(2) . . . . ?
C27 C30 C32 C29 -60.0(2) . . . . ?
C33 C29 C32 C30 -60.4(2) . . . . ?
C26 C29 C32 C30 60.1(2) . . . . ?
C32 C29 C33 C31 60.0(2) . . . . ?
C26 C29 C33 C31 -60.5(2) . . . . ?
C34 C31 C33 C29 -59.3(2) . . . . ?
C28 C31 C33 C29 60.2(2) . . . . ?
C33 C31 C34 C30 59.3(2) . . . . ?
C28 C31 C34 C30 -60.2(2) . . . . ?
C32 C30 C34 C31 -59.9(2) . . . . ?
C27 C30 C34 C31 59.8(2) . . . . ?
Si2 N3 C39 C42 156.00(13) . . . . ?
Sn1 N3 C39 C42 -41.22(19) . . . . ?
Si2 N3 C39 C41 -83.54(19) . . . . ?
Sn1 N3 C39 C41 79.24(17) . . . . ?
Si2 N3 C39 C40 36.8(2) . . . . ?
Sn1 N3 C39 C40 -160.43(12) . . . . ?
N3 C39 C40 C43 179.11(15) . . . . ?
C42 C39 C40 C43 58.61(19) . . . . ?
C41 C39 C40 C43 -58.61(19) . . . . ?
N3 C39 C41 C44 -179.62(15) . . . . ?
C42 C39 C41 C44 -58.1(2) . . . . ?
C40 C39 C41 C44 58.9(2) . . . . ?
N3 C39 C42 C45 -179.35(15) . . . . ?
C41 C39 C42 C45 58.35(19) . . . . ?
C40 C39 C42 C45 -58.8(2) . . . . ?
C39 C40 C43 C47 60.2(2) . . . . ?
C39 C40 C43 C46 -60.2(2) . . . . ?
C39 C41 C44 C48 59.6(2) . . . . ?
C39 C41 C44 C47 -60.3(2) . . . . ?
C39 C42 C45 C46 60.2(2) . . . . ?
C39 C42 C45 C48 -59.9(2) . . . . ?
C48 C45 C46 C43 60.0(2) . . . . ?
C42 C45 C46 C43 -59.6(2) . . . . ?
C47 C43 C46 C45 -60.2(2) . . . . ?
C40 C43 C46 C45 60.0(2) . . . . ?
C40 C43 C47 C44 -60.4(2) . . . . ?
C46 C43 C47 C44 59.9(2) . . . . ?
C48 C44 C47 C43 -59.5(2) . . . . ?
C41 C44 C47 C43 60.1(2) . . . . ?
C46 C45 C48 C44 -59.8(2) . . . . ?
C42 C45 C48 C44 60.0(2) . . . . ?
C47 C44 C48 C45 59.5(2) . . . . ?
C41 C44 C48 C45 -60.0(2) . . . . ?
C54 C49 C50 C51 -0.1(5) . . . . ?
C49 C50 C51 C52 0.0(5) . . . . ?
C50 C51 C52 C53 -0.2(5) . . . . ?
C51 C52 C53 C54 0.5(5) . . . . ?
C50 C49 C54 C53 0.4(4) . . . . ?
C52 C53 C54 C49 -0.6(4) . . . . ?
C60 C55 C56 C57 -1.8(5) . . . . ?
C55 C56 C57 C58 0.5(5) . . . . ?
C56 C57 C58 C59 1.0(5) . . . . ?
C57 C58 C59 C60 -1.4(6) . . . . ?
C56 C55 C60 C59 1.4(5) . . . . ?
C58 C59 C60 C55 0.2(6) . . . . ?
